data_7213736
loop_
_publ_author_name
'Aman, Farhana'
'Asiri, Abdullah M.'
'Siddiqui, Waseeq A.'
'Arshad, Muhammad Nadeem'
'Ashraf, Adnan'
'Zakharov, Nikita S.'
'Blatov, Vladislav A.'

_publ_section_title
;
 Multilevel topological description of molecular packings in
 1,2-benzothiazines
;
_journal_issue 10
_journal_name_full CrystEngComm
_journal_page_first 1963
_journal_paper_doi 10.1039/c3ce42218f
_journal_volume 16
_journal_year 2014
_chemical_formula_moiety 'C16 H15 N3 O2 S'
_chemical_formula_sum 'C16 H15 N3 O2 S'
_chemical_formula_weight 313.37
_chemical_name_common
;
<i>N</i>-(1,1-Dioxo-2,3-dihydro-1<i>H</i>-1\l^6^-benzo[<i>e</i>][1,2]
thiazin-4-ylidene)-<i>N</i>'-(2-methyl-benzylidene)-hydrazine
;
_chemical_name_systematic
; 
<i>N</i>-(1,1-Dioxo-2,3-dihydro-1<i>H</i>-1\l^6^-benzo[<i>e</i>][1,2]
thiazin-4-ylidene)-<i>N</i>'-(2-methyl-benzylidene)-hydrazine
;
_space_group_IT_number 14
_symmetry_cell_setting monoclinic
_symmetry_space_group_name_Hall '-P 2ybc'
_symmetry_space_group_name_H-M 'P 1 21/c 1'
_atom_sites_solution_hydrogens geom
_atom_sites_solution_primary direct
_atom_sites_solution_secondary difmap
_audit_creation_method SHELXL-97
_cell_angle_alpha 90.00
_cell_angle_beta 91.803(2)
_cell_angle_gamma 90.00
_cell_formula_units_Z 4
_cell_length_a 14.3069(3)
_cell_length_b 7.0786(2)
_cell_length_c 14.4568(6)
_cell_measurement_reflns_used 7923
_cell_measurement_temperature 296(2)
_cell_measurement_theta_max 76.2085
_cell_measurement_theta_min 3.0534
_cell_volume 1463.36(8)
_computing_cell_refinement 'CrysAlis PRO (Agilent, 2012)'
_computing_data_collection 'CrysAlis PRO (Agilent, 2012)'
_computing_data_reduction 'CrysAlis PRO (Agilent, 2012)'
_computing_structure_refinement 'SHELXL-97 (Sheldrick, 1997)'
_computing_structure_solution 'SHELXS-97 (Sheldrick, 1990)'
_diffrn_ambient_temperature 296(2)
_diffrn_measured_fraction_theta_full 0.995
_diffrn_measured_fraction_theta_max 0.995
_diffrn_measurement_device_type 'SuperNova, Dual, Cu at zero, Atlas, CCD'
_diffrn_measurement_method '\w scans'
_diffrn_radiation_monochromator graphite
_diffrn_radiation_source 'fine-focus sealed tube'
_diffrn_radiation_type CuK\a
_diffrn_radiation_wavelength 1.54184
_diffrn_reflns_av_R_equivalents 0.0138
_diffrn_reflns_av_sigmaI/netI 0.0102
_diffrn_reflns_limit_h_max 17
_diffrn_reflns_limit_h_min -11
_diffrn_reflns_limit_k_max 8
_diffrn_reflns_limit_k_min -8
_diffrn_reflns_limit_l_max 18
_diffrn_reflns_limit_l_min -18
_diffrn_reflns_number 12899
_diffrn_reflns_theta_full 76.52
_diffrn_reflns_theta_max 76.52
_diffrn_reflns_theta_min 6.19
_diffrn_standards_number 0
_exptl_absorpt_coefficient_mu 2.062
_exptl_absorpt_correction_T_max 1.00000
_exptl_absorpt_correction_T_min 0.71728
_exptl_absorpt_correction_type multi-scan
_exptl_absorpt_process_details
; 
CrysAlisPro, Agilent Technologies,
Version 1.171.36.20 (release 27-06-2012 CrysAlis171 .NET)
(compiled Jul 11 2012,15:38:31)
Empirical absorption correction using spherical harmonics,
 implemented in SCALE3 ABSPACK scaling algorithm.
;
_exptl_crystal_colour yellow
_exptl_crystal_density_diffrn 1.422
_exptl_crystal_density_method 'not measured'
_exptl_crystal_description prismatic
_exptl_crystal_F_000 656
_exptl_crystal_size_max 0.33
_exptl_crystal_size_mid 0.27
_exptl_crystal_size_min 0.16
_refine_diff_density_max 0.191
_refine_diff_density_min -0.355
_refine_diff_density_rms 0.040
_refine_ls_extinction_method none
_refine_ls_goodness_of_fit_ref 1.070
_refine_ls_hydrogen_treatment mixed
_refine_ls_matrix_type full
_refine_ls_number_parameters 203
_refine_ls_number_reflns 3053
_refine_ls_number_restraints 0
_refine_ls_restrained_S_all 1.070
_refine_ls_R_factor_all 0.0352
_refine_ls_R_factor_gt 0.0334
_refine_ls_shift/su_max 0.001
_refine_ls_shift/su_mean 0.000
_refine_ls_structure_factor_coef Fsqd
_refine_ls_weighting_details 'calc w=1/[\s^2^(Fo^2^)+(0.0598P)^2^+0.2288P] where P=(Fo^2^+2Fc^2^)/3'
_refine_ls_weighting_scheme calc
_refine_ls_wR_factor_gt 0.0975
_refine_ls_wR_factor_ref 0.0995
_reflns_number_gt 2857
_reflns_number_total 3053
_reflns_threshold_expression >2sigma(I)
_cod_data_source_file c3ce42218f.txt
_cod_data_source_block c:\nadeem
_cod_database_code 7213736

loop_
_symmetry_equiv_pos_as_xyz
'x, y, z'
'-x, y+1/2, -z+1/2'
'-x, -y, -z'
'x, -y-1/2, z-1/2'

loop_
_atom_site_label
_atom_site_type_symbol
_atom_site_fract_x
_atom_site_fract_y
_atom_site_fract_z
_atom_site_U_iso_or_equiv
_atom_site_adp_type
_atom_site_occupancy
_atom_site_symmetry_multiplicity
_atom_site_calc_flag
_atom_site_refinement_flags
S1 S 0.67304(2) 0.01825(5) 0.89292(2) 0.04225(12) Uani 1 1 d .
O1 O 0.75209(7) 0.12918(18) 0.92234(7) 0.0615(3) Uani 1 1 d .
O2 O 0.66054(8) -0.16549(16) 0.93094(7) 0.0641(3) Uani 1 1 d .
N1 N 0.57909(7) 0.14015(16) 0.91153(6) 0.0388(2) Uani 1 1 d .
N2 N 0.42096(7) -0.02090(14) 0.72046(7) 0.0380(2) Uani 1 1 d .
N3 N 0.33937(7) -0.01126(15) 0.77207(8) 0.0424(3) Uani 1 1 d .
C1 C 0.67126(9) 0.00366(15) 0.77122(9) 0.0358(3) Uani 1 1 d .
C2 C 0.75564(10) -0.00600(19) 0.72647(11) 0.0469(3) Uani 1 1 d .
H2 H 0.8118 -0.0128 0.7604 0.056 Uiso 1 1 calc R
C3 C 0.75500(11) -0.0054(2) 0.63106(11) 0.0533(4) Uani 1 1 d .
H3 H 0.8110 -0.0150 0.6004 0.064 Uiso 1 1 calc R
C4 C 0.67148(11) 0.00948(19) 0.58083(10) 0.0493(3) Uani 1 1 d .
H4 H 0.6718 0.0123 0.5165 0.059 Uiso 1 1 calc R
C5 C 0.58729(9) 0.02020(18) 0.62552(9) 0.0413(3) Uani 1 1 d .
H5 H 0.5317 0.0324 0.5910 0.050 Uiso 1 1 calc R
C6 C 0.58532(8) 0.01275(15) 0.72192(8) 0.0329(2) Uani 1 1 d .
C7 C 0.49521(8) 0.01514(15) 0.76959(8) 0.0329(2) Uani 1 1 d .
C8 C 0.49319(8) 0.05336(18) 0.87275(8) 0.0385(3) Uani 1 1 d .
H8A H 0.4408 0.1360 0.8847 0.046 Uiso 1 1 calc R
H8B H 0.4826 -0.0649 0.9046 0.046 Uiso 1 1 calc R
C9 C 0.26602(9) 0.00357(16) 0.72119(9) 0.0389(3) Uani 1 1 d .
H9 H 0.2706 0.0000 0.6572 0.047 Uiso 1 1 calc R
C10 C 0.17417(8) 0.02623(17) 0.76161(9) 0.0383(3) Uani 1 1 d .
C11 C 0.09597(8) 0.07762(19) 0.70611(9) 0.0441(3) Uani 1 1 d .
C12 C 0.01229(9) 0.1140(2) 0.74933(11) 0.0543(3) Uani 1 1 d .
H12 H -0.0398 0.1505 0.7136 0.065 Uiso 1 1 calc R
C13 C 0.00486(10) 0.0971(2) 0.84369(11) 0.0589(4) Uani 1 1 d .
H13 H -0.0517 0.1230 0.8710 0.071 Uiso 1 1 calc R
C14 C 0.08147(11) 0.0417(2) 0.89801(11) 0.0567(4) Uani 1 1 d .
H14 H 0.0762 0.0276 0.9616 0.068 Uiso 1 1 calc R
C15 C 0.16591(10) 0.0075(2) 0.85718(10) 0.0470(3) Uani 1 1 d .
H15 H 0.2176 -0.0282 0.8936 0.056 Uiso 1 1 calc R
C16 C 0.10039(11) 0.0949(3) 0.60226(10) 0.0642(4) Uani 1 1 d .
H16A H 0.0404 0.1329 0.5772 0.096 Uiso 1 1 calc R
H16B H 0.1172 -0.0249 0.5765 0.096 Uiso 1 1 calc R
H16C H 0.1464 0.1877 0.5871 0.096 Uiso 1 1 calc R
H1 H 0.5850(13) 0.254(3) 0.8878(13) 0.077 Uiso 1 1 d .

loop_
_atom_site_aniso_label
_atom_site_aniso_U_11
_atom_site_aniso_U_22
_atom_site_aniso_U_33
_atom_site_aniso_U_23
_atom_site_aniso_U_13
_atom_site_aniso_U_12
S1 0.04299(19) 0.0499(2) 0.03365(18) 0.00421(11) -0.00254(12) 0.00563(11)
O1 0.0446(5) 0.0888(8) 0.0504(5) -0.0066(5) -0.0111(4) -0.0026(5)
O2 0.0854(8) 0.0569(6) 0.0504(6) 0.0194(5) 0.0067(5) 0.0182(5)
N1 0.0419(5) 0.0438(5) 0.0308(5) -0.0024(4) 0.0017(4) -0.0008(4)
N2 0.0336(5) 0.0448(5) 0.0357(5) -0.0018(4) 0.0046(4) 0.0009(4)
N3 0.0334(5) 0.0540(6) 0.0401(6) -0.0015(4) 0.0062(4) -0.0004(4)
C1 0.0367(6) 0.0350(6) 0.0358(6) 0.0014(4) 0.0051(5) 0.0017(4)
C2 0.0364(6) 0.0522(8) 0.0526(8) 0.0021(5) 0.0079(6) 0.0032(5)
C3 0.0473(8) 0.0595(9) 0.0545(9) -0.0013(6) 0.0229(6) 0.0013(6)
C4 0.0599(8) 0.0528(8) 0.0362(6) -0.0013(5) 0.0168(6) -0.0034(6)
C5 0.0458(7) 0.0453(7) 0.0330(6) -0.0009(4) 0.0038(5) -0.0043(5)
C6 0.0364(6) 0.0309(5) 0.0316(6) -0.0008(4) 0.0053(4) -0.0008(4)
C7 0.0355(6) 0.0311(5) 0.0324(6) 0.0006(4) 0.0041(4) 0.0003(4)
C8 0.0391(6) 0.0450(6) 0.0316(6) -0.0018(5) 0.0061(4) -0.0034(5)
C9 0.0362(6) 0.0428(6) 0.0377(6) -0.0013(4) 0.0029(5) -0.0003(4)
C10 0.0334(6) 0.0394(6) 0.0420(6) -0.0013(5) 0.0030(5) -0.0028(4)
C11 0.0373(6) 0.0452(7) 0.0497(7) 0.0058(5) -0.0006(5) -0.0038(5)
C12 0.0340(6) 0.0574(8) 0.0716(9) 0.0077(7) 0.0012(6) 0.0020(5)
C13 0.0409(7) 0.0647(9) 0.0721(10) -0.0050(8) 0.0172(6) 0.0007(6)
C14 0.0491(8) 0.0737(10) 0.0482(8) -0.0076(7) 0.0141(6) -0.0067(7)
C15 0.0393(7) 0.0597(8) 0.0421(7) -0.0020(5) 0.0028(5) -0.0026(5)
C16 0.0502(8) 0.0909(13) 0.0509(8) 0.0173(8) -0.0077(6) -0.0031(8)

loop_
_atom_type_symbol
_atom_type_description
_atom_type_scat_dispersion_real
_atom_type_scat_dispersion_imag
_atom_type_scat_source
C C 0.0181 0.0091 'International Tables Vol C Tables 4.2.6.8 and 6.1.1.4'
H H 0.0000 0.0000 'International Tables Vol C Tables 4.2.6.8 and 6.1.1.4'
N N 0.0311 0.0180 'International Tables Vol C Tables 4.2.6.8 and 6.1.1.4'
O O 0.0492 0.0322 'International Tables Vol C Tables 4.2.6.8 and 6.1.1.4'
S S 0.3331 0.5567 'International Tables Vol C Tables 4.2.6.8 and 6.1.1.4'

loop_
_geom_angle_atom_site_label_1
_geom_angle_atom_site_label_2
_geom_angle_atom_site_label_3
_geom_angle
O2 S1 O1 119.59(7)
O2 S1 N1 107.81(6)
O1 S1 N1 108.02(6)
O2 S1 C1 109.49(6)
O1 S1 C1 108.40(6)
N1 S1 C1 102.13(5)
C8 N1 S1 113.62(8)
C8 N1 H1 108.8(12)
S1 N1 H1 109.4(12)
C7 N2 N3 112.51(10)
C9 N3 N2 112.47(11)
C2 C1 C6 121.74(12)
C2 C1 S1 118.85(11)
C6 C1 S1 119.31(9)
C3 C2 C1 119.15(14)
C3 C2 H2 120.4
C1 C2 H2 120.4
C2 C3 C4 120.27(12)
C2 C3 H3 119.9
C4 C3 H3 119.9
C3 C4 C5 120.56(13)
C3 C4 H4 119.7
C5 C4 H4 119.7
C4 C5 C6 120.55(13)
C4 C5 H5 119.7
C6 C5 H5 119.7
C5 C6 C1 117.65(11)
C5 C6 C7 120.63(11)
C1 C6 C7 121.72(11)
N2 C7 C6 117.21(10)
N2 C7 C8 122.53(10)
C6 C7 C8 120.23(10)
N1 C8 C7 114.08(9)
N1 C8 H8A 108.7
C7 C8 H8A 108.7
N1 C8 H8B 108.7
C7 C8 H8B 108.7
H8A C8 H8B 107.6
N3 C9 C10 121.00(12)
N3 C9 H9 119.5
C10 C9 H9 119.5
C15 C10 C11 119.95(11)
C15 C10 C9 119.31(12)
C11 C10 C9 120.63(12)
C12 C11 C10 118.20(12)
C12 C11 C16 119.67(13)
C10 C11 C16 122.13(12)
C13 C12 C11 121.54(13)
C13 C12 H12 119.2
C11 C12 H12 119.2
C12 C13 C14 120.13(13)
C12 C13 H13 119.9
C14 C13 H13 119.9
C15 C14 C13 119.62(14)
C15 C14 H14 120.2
C13 C14 H14 120.2
C14 C15 C10 120.52(14)
C14 C15 H15 119.7
C10 C15 H15 119.7
C11 C16 H16A 109.5
C11 C16 H16B 109.5
H16A C16 H16B 109.5
C11 C16 H16C 109.5
H16A C16 H16C 109.5
H16B C16 H16C 109.5

loop_
_geom_bond_atom_site_label_1
_geom_bond_atom_site_label_2
_geom_bond_distance
S1 O2 1.4254(11)
S1 O1 1.4305(11)
S1 N1 1.6268(10)
S1 C1 1.7617(13)
N1 C8 1.4693(15)
N1 H1 0.88(2)
N2 C7 1.2848(16)
N2 N3 1.4066(14)
N3 C9 1.2667(17)
C1 C2 1.3893(17)
C1 C6 1.4031(18)
C2 C3 1.379(2)
C2 H2 0.9300
C3 C4 1.383(2)
C3 H3 0.9300
C4 C5 1.3866(19)
C4 H4 0.9300
C5 C6 1.3958(17)
C5 H5 0.9300
C6 C7 1.4809(15)
C7 C8 1.5170(15)
C8 H8A 0.9700
C8 H8B 0.9700
C9 C10 1.4637(16)
C9 H9 0.9300
C10 C15 1.3967(19)
C10 C11 1.4040(17)
C11 C12 1.3918(18)
C11 C16 1.5096(19)
C12 C13 1.377(2)
C12 H12 0.9300
C13 C14 1.385(2)
C13 H13 0.9300
C14 C15 1.3825(19)
C14 H14 0.9300
C15 H15 0.9300
C16 H16A 0.9600
C16 H16B 0.9600
C16 H16C 0.9600

loop_
_geom_torsion_atom_site_label_1
_geom_torsion_atom_site_label_2
_geom_torsion_atom_site_label_3
_geom_torsion_atom_site_label_4
_geom_torsion
O2 S1 N1 C8 -57.36(10)
O1 S1 N1 C8 172.11(8)
C1 S1 N1 C8 57.94(9)
C7 N2 N3 C9 162.39(11)
O2 S1 C1 C2 -96.62(11)
O1 S1 C1 C2 35.43(12)
N1 S1 C1 C2 149.31(10)
O2 S1 C1 C6 86.92(10)
O1 S1 C1 C6 -141.03(9)
N1 S1 C1 C6 -27.15(10)
C6 C1 C2 C3 0.44(19)
S1 C1 C2 C3 -175.93(10)
C1 C2 C3 C4 1.6(2)
C2 C3 C4 C5 -1.3(2)
C3 C4 C5 C6 -1.2(2)
C4 C5 C6 C1 3.09(17)
C4 C5 C6 C7 -177.12(11)
C2 C1 C6 C5 -2.76(16)
S1 C1 C6 C5 173.59(9)
C2 C1 C6 C7 177.45(11)
S1 C1 C6 C7 -6.19(14)
N3 N2 C7 C6 -178.83(9)
N3 N2 C7 C8 2.94(15)
C5 C6 C7 N2 16.15(16)
C1 C6 C7 N2 -164.06(10)
C5 C6 C7 C8 -165.57(10)
C1 C6 C7 C8 14.21(16)
S1 N1 C8 C7 -56.46(12)
N2 C7 C8 N1 -164.50(11)
C6 C7 C8 N1 17.32(15)
N2 N3 C9 C10 -176.56(10)
N3 C9 C10 C15 -8.09(18)
N3 C9 C10 C11 168.03(12)
C15 C10 C11 C12 1.85(19)
C9 C10 C11 C12 -174.24(12)
C15 C10 C11 C16 -178.39(14)
C9 C10 C11 C16 5.5(2)
C10 C11 C12 C13 -1.2(2)
C16 C11 C12 C13 179.01(15)
C11 C12 C13 C14 -0.4(2)
C12 C13 C14 C15 1.4(2)
C13 C14 C15 C10 -0.8(2)
C11 C10 C15 C14 -0.9(2)
C9 C10 C15 C14 175.26(13)
